data_4021973
loop_
_publ_author_name
'Theresa Ahern'
'Helge M\"uller-Bunz'
'Patrick J. Guiry'

_publ_section_title
;
 The Synthesis of N,O-Ferrocenyl Pyrrolidine-Containing Ligands
 and Their Application in the Diethyl- and Diphenylzinc Addition
 to Aromatic Aldehydes
;
_journal_name_full 'Journal of Organic Chemistry'
_journal_page_first 7596
_journal_page_last 7602
_journal_paper_doi 10.1021/jo060894r
_journal_volume 71
_journal_year 2006
_chemical_formula_sum 'C28 H29 Fe N O'
_chemical_formula_weight 451.37
_chemical_name_systematic
; 
 ? 
;
_space_group_IT_number 19
_symmetry_cell_setting orthorhombic
_symmetry_space_group_name_Hall 'P 2ac 2ab'
_symmetry_space_group_name_H-M 'P 21 21 21'
_atom_sites_solution_hydrogens difmap
_atom_sites_solution_primary direct
_atom_sites_solution_secondary difmap
_audit_creation_method SHELXL-97
_cell_angle_alpha 90.00
_cell_angle_beta 90.00
_cell_angle_gamma 90.00
_cell_formula_units_Z 8
_cell_length_a 8.5492(11)
_cell_length_b 17.527(2)
_cell_length_c 28.923(4)
_cell_measurement_reflns_used 8112
_cell_measurement_temperature 100(2)
_cell_measurement_theta_max 24.43
_cell_measurement_theta_min 2.32
_cell_volume 4333.9(10)
_computing_cell_refinement 'Bruker SMART'
_computing_data_collection 'Bruker SMART'
_computing_data_reduction 'Bruker SAINT'
_computing_molecular_graphics 'Bruker SHELXTL'
_computing_publication_material 'Bruker SHELXTL'
_computing_structure_refinement 'SHELXL-97 (Sheldrick, 1997)'
_computing_structure_solution 'SHELXS-97 (Sheldrick, 1990)'
_diffrn_ambient_temperature 100(2)
_diffrn_measured_fraction_theta_full 1.000
_diffrn_measured_fraction_theta_max 1.000
_diffrn_measurement_device_type 'CCD area detector'
_diffrn_measurement_method 'phi and omega scans'
_diffrn_radiation_monochromator graphite
_diffrn_radiation_source 'fine-focus sealed tube'
_diffrn_radiation_type MoK\a
_diffrn_radiation_wavelength 0.71073
_diffrn_reflns_av_R_equivalents 0.0492
_diffrn_reflns_av_sigmaI/netI 0.0285
_diffrn_reflns_limit_h_max 10
_diffrn_reflns_limit_h_min -10
_diffrn_reflns_limit_k_max 22
_diffrn_reflns_limit_k_min -22
_diffrn_reflns_limit_l_max 36
_diffrn_reflns_limit_l_min -36
_diffrn_reflns_number 69831
_diffrn_reflns_theta_full 26.50
_diffrn_reflns_theta_max 26.50
_diffrn_reflns_theta_min 1.83
_exptl_absorpt_coefficient_mu 0.717
_exptl_absorpt_correction_T_max 0.9318
_exptl_absorpt_correction_T_min 0.7895
_exptl_absorpt_correction_type multi-scan
_exptl_absorpt_process_details SADABS
_exptl_crystal_colour yellow
_exptl_crystal_density_diffrn 1.384
_exptl_crystal_density_method 'not measured'
_exptl_crystal_description rod
_exptl_crystal_F_000 1904
_exptl_crystal_size_max 0.50
_exptl_crystal_size_mid 0.10
_exptl_crystal_size_min 0.10
_refine_diff_density_max 0.390
_refine_diff_density_min -0.173
_refine_diff_density_rms 0.051
_refine_ls_abs_structure_details 'Flack H D (1983), Acta Cryst. A39, 876-881'
_refine_ls_abs_structure_Flack -0.006(8)
_refine_ls_extinction_method none
_refine_ls_goodness_of_fit_ref 1.079
_refine_ls_hydrogen_treatment refall
_refine_ls_matrix_type full
_refine_ls_number_parameters 791
_refine_ls_number_reflns 8987
_refine_ls_number_restraints 0
_refine_ls_restrained_S_all 1.079
_refine_ls_R_factor_all 0.0304
_refine_ls_R_factor_gt 0.0286
_refine_ls_shift/su_max 0.012
_refine_ls_shift/su_mean 0.001
_refine_ls_structure_factor_coef Fsqd
_refine_ls_weighting_details 'calc w=1/[\s^2^(Fo^2^)+(0.0389P)^2^+0.4012P] where P=(Fo^2^+2Fc^2^)/3'
_refine_ls_weighting_scheme calc
_refine_ls_wR_factor_gt 0.0671
_refine_ls_wR_factor_ref 0.0680
_reflns_number_gt 8644
_reflns_number_total 8987
_reflns_threshold_expression >2sigma(I)
_cod_data_source_file jo060894rsi20060428_073219.cif
_cod_depositor_comments
;
The following automatic conversions were performed:
'_symmetry_cell_setting' value 'Orthorhombic' changed to 'orthorhombic'
according to '/home/saulius/struct/CIF-dictionaries/cif_core.dic'
dictionary named 'cif_core.dic' version 2.4.1 from 2010-06-29.

Automatic conversion script
Id: cif_fix_enum 1527 2010-12-29 10:47:43Z saulius 
;
_cod_database_code 4021973

loop_
_symmetry_equiv_pos_as_xyz
'x, y, z'
'-x+1/2, -y, z+1/2'
'-x, y+1/2, -z+1/2'
'x+1/2, -y+1/2, -z'

loop_
_atom_site_label
_atom_site_type_symbol
_atom_site_fract_x
_atom_site_fract_y
_atom_site_fract_z
_atom_site_U_iso_or_equiv
_atom_site_adp_type
_atom_site_occupancy
_atom_site_symmetry_multiplicity
_atom_site_calc_flag
C1 C 0.2797(3) 0.39443(11) 0.08337(7) 0.0240(4) Uani 1 1 d
H1 H 0.277(2) 0.4288(11) 0.0582(7) 0.015(5) Uiso 1 1 d
C2 C 0.4173(3) 0.36465(12) 0.10425(7) 0.0255(5) Uani 1 1 d
H2 H 0.521(3) 0.3774(12) 0.0969(8) 0.021(6) Uiso 1 1 d
C3 C 0.3698(3) 0.31530(13) 0.14075(8) 0.0296(5) Uani 1 1 d
H3 H 0.432(3) 0.2905(15) 0.1602(9) 0.035(7) Uiso 1 1 d
C4 C 0.2043(3) 0.31493(13) 0.14225(7) 0.0335(6) Uani 1 1 d
H4 H 0.143(3) 0.2847(14) 0.1636(9) 0.037(7) Uiso 1 1 d
C5 C 0.1491(3) 0.36416(13) 0.10711(8) 0.0307(5) Uani 1 1 d
H5 H 0.044(3) 0.3772(13) 0.0993(8) 0.030(7) Uiso 1 1 d
Fe1 Fe 0.28744(3) 0.422967(15) 0.152175(9) 0.01873(7) Uani 1 1 d
C6 C 0.3162(2) 0.53840(10) 0.15636(6) 0.0173(4) Uani 1 1 d
C11 C 0.3326(2) 0.59678(11) 0.11821(6) 0.0181(4) Uani 1 1 d
H11 H 0.259(2) 0.5829(11) 0.0946(6) 0.010(5) Uiso 1 1 d
N1 N 0.49241(19) 0.60443(9) 0.09752(5) 0.0191(3) Uani 1 1 d
C15 C 0.4939(3) 0.57827(15) 0.04955(7) 0.0275(5) Uani 1 1 d
H15A H 0.425(3) 0.6077(14) 0.0315(8) 0.030(7) Uiso 1 1 d
H15B H 0.458(3) 0.5293(19) 0.0472(10) 0.054(9) Uiso 1 1 d
H15C H 0.596(3) 0.5802(14) 0.0365(8) 0.030(6) Uiso 1 1 d
C12 C 0.5355(3) 0.68622(12) 0.10107(9) 0.0274(5) Uani 1 1 d
H12A H 0.605(3) 0.7001(13) 0.0761(8) 0.023(6) Uiso 1 1 d
H12B H 0.591(3) 0.6935(14) 0.1315(9) 0.033(7) Uiso 1 1 d
C13 C 0.3814(3) 0.72965(12) 0.10315(9) 0.0291(5) Uani 1 1 d
H13A H 0.387(3) 0.7765(14) 0.1161(8) 0.032(7) Uiso 1 1 d
H13B H 0.342(3) 0.7350(12) 0.0731(8) 0.025(6) Uiso 1 1 d
C14 C 0.2867(3) 0.67758(11) 0.13432(7) 0.0235(4) Uani 1 1 d
H14A H 0.184(3) 0.6861(13) 0.1321(8) 0.025(6) Uiso 1 1 d
H14B H 0.319(3) 0.6857(12) 0.1665(8) 0.028(6) Uiso 1 1 d
C7 C 0.4253(2) 0.50038(11) 0.18647(6) 0.0176(4) Uani 1 1 d
O1 O 0.67203(17) 0.50574(8) 0.14376(4) 0.0213(3) Uani 1 1 d
H1O H 0.622(3) 0.5389(14) 0.1290(8) 0.030(7) Uiso 1 1 d
C16 C 0.6032(2) 0.50882(11) 0.18852(6) 0.0175(4) Uani 1 1 d
C17 C 0.6494(2) 0.58492(11) 0.21120(6) 0.0186(4) Uani 1 1 d
C18 C 0.8083(3) 0.60266(12) 0.21391(7) 0.0269(4) Uani 1 1 d
H18 H 0.881(3) 0.5678(13) 0.2024(8) 0.025(6) Uiso 1 1 d
C19 C 0.8582(3) 0.67115(14) 0.23252(8) 0.0322(5) Uani 1 1 d
H19 H 0.959(3) 0.6832(15) 0.2324(8) 0.035(7) Uiso 1 1 d
C20 C 0.7507(3) 0.72376(13) 0.24848(7) 0.0303(5) Uani 1 1 d
H20 H 0.782(3) 0.7724(15) 0.2603(9) 0.043(7) Uiso 1 1 d
C21 C 0.5937(3) 0.70674(13) 0.24688(7) 0.0266(5) Uani 1 1 d
H21 H 0.522(3) 0.7397(15) 0.2567(8) 0.035(7) Uiso 1 1 d
C22 C 0.5431(2) 0.63685(12) 0.22866(7) 0.0203(4) Uani 1 1 d
H22 H 0.434(2) 0.6244(11) 0.2291(6) 0.007(5) Uiso 1 1 d
C23 C 0.6738(2) 0.44286(11) 0.21644(6) 0.0196(4) Uani 1 1 d
C24 C 0.7317(2) 0.37886(12) 0.19395(7) 0.0225(4) Uani 1 1 d
H24 H 0.728(2) 0.3763(11) 0.1638(7) 0.014(5) Uiso 1 1 d
C25 C 0.7908(3) 0.31779(12) 0.21912(7) 0.0258(4) Uani 1 1 d
H25 H 0.832(3) 0.2755(13) 0.2041(8) 0.031(6) Uiso 1 1 d
C26 C 0.7930(3) 0.32056(12) 0.26686(8) 0.0265(5) Uani 1 1 d
H26 H 0.829(3) 0.2797(13) 0.2842(8) 0.031(6) Uiso 1 1 d
C27 C 0.7370(3) 0.38429(13) 0.28950(7) 0.0267(5) Uani 1 1 d
H27 H 0.738(3) 0.3885(12) 0.3226(8) 0.024(6) Uiso 1 1 d
C28 C 0.6788(3) 0.44505(12) 0.26434(7) 0.0227(4) Uani 1 1 d
H28 H 0.641(3) 0.4862(14) 0.2791(8) 0.033(7) Uiso 1 1 d
C8 C 0.3352(2) 0.45632(11) 0.21841(7) 0.0204(4) Uani 1 1 d
H8 H 0.377(3) 0.4250(13) 0.2404(7) 0.020(5) Uiso 1 1 d
C9 C 0.1737(3) 0.46608(12) 0.20871(7) 0.0240(4) Uani 1 1 d
H9 H 0.088(3) 0.4409(12) 0.2232(7) 0.018(5) Uiso 1 1 d
C10 C 0.1625(2) 0.51619(12) 0.17042(7) 0.0227(4) Uani 1 1 d
H10 H 0.071(3) 0.5323(12) 0.1544(7) 0.017(5) Uiso 1 1 d
C29 C 0.3486(2) 0.20233(11) 0.03056(7) 0.0204(4) Uani 1 1 d
H29 H 0.412(3) 0.2395(13) 0.0438(8) 0.023(6) Uiso 1 1 d
C30 C 0.3917(3) 0.14891(12) -0.00423(7) 0.0208(4) Uani 1 1 d
H30 H 0.485(3) 0.1440(12) -0.0169(8) 0.023(6) Uiso 1 1 d
C31 C 0.2597(2) 0.10239(12) -0.01372(7) 0.0220(4) Uani 1 1 d
H31 H 0.255(3) 0.0620(13) -0.0336(8) 0.026(6) Uiso 1 1 d
C32 C 0.1356(2) 0.12681(12) 0.01539(7) 0.0227(4) Uani 1 1 d
H32 H 0.038(3) 0.1034(13) 0.0163(8) 0.028(6) Uiso 1 1 d
C33 C 0.1911(3) 0.18827(11) 0.04260(7) 0.0219(4) Uani 1 1 d
H33 H 0.141(3) 0.2109(14) 0.0662(9) 0.032(7) Uiso 1 1 d
Fe2 Fe 0.32431(3) 0.092634(14) 0.054388(9) 0.01604(7) Uani 1 1 d
C34 C 0.4869(2) 0.07220(11) 0.10581(6) 0.0167(4) Uani 1 1 d
C39 C 0.6165(2) 0.11904(11) 0.12691(7) 0.0194(4) Uani 1 1 d
H39 H 0.577(3) 0.1694(13) 0.1345(8) 0.024(6) Uiso 1 1 d
N2 N 0.75591(19) 0.13151(9) 0.09736(5) 0.0185(3) Uani 1 1 d
C43 C 0.7457(3) 0.20105(12) 0.06961(8) 0.0248(5) Uani 1 1 d
H43A H 0.722(3) 0.2479(13) 0.0871(8) 0.030(6) Uiso 1 1 d
H43B H 0.659(2) 0.1988(11) 0.0481(7) 0.012(5) Uiso 1 1 d
H43C H 0.841(3) 0.2044(15) 0.0524(9) 0.044(8) Uiso 1 1 d
C40 C 0.8919(2) 0.13273(12) 0.12854(7) 0.0216(4) Uani 1 1 d
H40A H 0.897(3) 0.1869(14) 0.1430(8) 0.030(6) Uiso 1 1 d
H40B H 0.988(3) 0.1237(12) 0.1088(7) 0.019(5) Uiso 1 1 d
C41 C 0.8570(2) 0.07082(13) 0.16345(7) 0.0237(4) Uani 1 1 d
H41A H 0.916(2) 0.0753(12) 0.1925(7) 0.018(5) Uiso 1 1 d
H41B H 0.877(3) 0.0220(13) 0.1490(7) 0.018(5) Uiso 1 1 d
C42 C 0.6811(2) 0.08202(13) 0.17179(7) 0.0248(4) Uani 1 1 d
H42A H 0.668(3) 0.1159(13) 0.1973(8) 0.025(6) Uiso 1 1 d
H42B H 0.633(3) 0.0347(14) 0.1779(8) 0.030(6) Uiso 1 1 d
C35 C 0.4872(2) 0.01113(10) 0.07242(6) 0.0154(4) Uani 1 1 d
C44 C 0.6274(2) -0.02552(10) 0.04784(6) 0.0162(4) Uani 1 1 d
O2 O 0.72682(16) 0.03009(8) 0.02697(5) 0.0174(3) Uani 1 1 d
H2O H 0.745(3) 0.0582(13) 0.0463(8) 0.022(6) Uiso 1 1 d
C45 C 0.7195(2) -0.07247(10) 0.08345(6) 0.0165(4) Uani 1 1 d
C46 C 0.8771(2) -0.08854(11) 0.07559(7) 0.0190(4) Uani 1 1 d
H46 H 0.925(3) -0.0701(13) 0.0486(8) 0.024(6) Uiso 1 1 d
C47 C 0.9607(3) -0.13436(12) 0.10593(8) 0.0243(4) Uani 1 1 d
H47 H 1.065(3) -0.1482(13) 0.0999(8) 0.029(6) Uiso 1 1 d
C48 C 0.8881(3) -0.16423(12) 0.14441(8) 0.0277(5) Uani 1 1 d
H48 H 0.944(3) -0.1955(14) 0.1659(8) 0.033(7) Uiso 1 1 d
C49 C 0.7320(3) -0.14864(11) 0.15298(8) 0.0259(4) Uani 1 1 d
H49 H 0.684(2) -0.1685(11) 0.1781(7) 0.012(5) Uiso 1 1 d
C50 C 0.6490(2) -0.10313(11) 0.12257(7) 0.0189(4) Uani 1 1 d
H50 H 0.551(3) -0.0921(13) 0.1294(7) 0.022(6) Uiso 1 1 d
C51 C 0.5683(2) -0.07679(11) 0.00853(6) 0.0174(4) Uani 1 1 d
C52 C 0.5093(2) -0.04315(12) -0.03121(7) 0.0191(4) Uani 1 1 d
H52 H 0.513(3) 0.0085(13) -0.0340(8) 0.024(6) Uiso 1 1 d
C53 C 0.4426(2) -0.08682(14) -0.06608(7) 0.0241(4) Uani 1 1 d
H53 H 0.404(2) -0.0632(11) -0.0923(7) 0.015(5) Uiso 1 1 d
C54 C 0.4395(2) -0.16560(13) -0.06205(7) 0.0262(5) Uani 1 1 d
H54 H 0.399(3) -0.1966(13) -0.0853(8) 0.024(6) Uiso 1 1 d
C55 C 0.5018(3) -0.19983(13) -0.02340(8) 0.0282(5) Uani 1 1 d
H55 H 0.505(3) -0.2552(14) -0.0228(8) 0.031(6) Uiso 1 1 d
C56 C 0.5655(3) -0.15557(11) 0.01190(7) 0.0228(4) Uani 1 1 d
H56 H 0.602(3) -0.1778(12) 0.0396(7) 0.018(5) Uiso 1 1 d
C36 C 0.3327(2) -0.02052(10) 0.07162(7) 0.0187(4) Uani 1 1 d
H36 H 0.298(3) -0.0590(12) 0.0518(7) 0.020(5) Uiso 1 1 d
C37 C 0.2383(2) 0.01991(11) 0.10358(7) 0.0197(4) Uani 1 1 d
H37 H 0.132(3) 0.0099(13) 0.1097(8) 0.025(6) Uiso 1 1 d
C38 C 0.3319(2) 0.07690(11) 0.12415(6) 0.0193(4) Uani 1 1 d
H38 H 0.299(3) 0.1141(12) 0.1450(8) 0.024(6) Uiso 1 1 d

loop_
_atom_site_aniso_label
_atom_site_aniso_U_11
_atom_site_aniso_U_22
_atom_site_aniso_U_33
_atom_site_aniso_U_23
_atom_site_aniso_U_13
_atom_site_aniso_U_12
C1 0.0358(12) 0.0209(10) 0.0152(9) -0.0025(8) -0.0034(8) -0.0016(9)
C2 0.0363(13) 0.0197(10) 0.0205(10) -0.0060(8) -0.0005(9) 0.0039(9)
C3 0.0483(15) 0.0186(10) 0.0219(11) -0.0012(8) -0.0102(10) 0.0042(10)
C4 0.0524(16) 0.0269(11) 0.0212(11) 0.0019(9) -0.0059(11) -0.0197(11)
C5 0.0365(14) 0.0318(12) 0.0237(11) -0.0004(9) -0.0091(10) -0.0108(10)
Fe1 0.02119(14) 0.01994(14) 0.01506(12) 0.00070(11) -0.00191(10) -0.00172(11)
C6 0.0181(9) 0.0193(9) 0.0146(8) -0.0042(7) 0.0013(8) 0.0024(8)
C11 0.0172(9) 0.0197(9) 0.0175(9) -0.0008(7) -0.0031(7) 0.0032(8)
N1 0.0193(8) 0.0195(8) 0.0184(8) 0.0013(6) 0.0010(6) 0.0011(7)
C15 0.0271(11) 0.0363(13) 0.0189(10) -0.0008(10) 0.0028(9) -0.0031(10)
C12 0.0243(11) 0.0206(11) 0.0373(13) 0.0030(9) -0.0014(10) -0.0031(9)
C13 0.0321(12) 0.0165(10) 0.0388(13) -0.0016(10) -0.0051(10) 0.0025(9)
C14 0.0230(11) 0.0223(10) 0.0253(10) -0.0047(8) -0.0055(9) 0.0074(9)
C7 0.0204(10) 0.0180(9) 0.0144(9) -0.0034(7) -0.0015(7) 0.0010(8)
O1 0.0218(7) 0.0271(7) 0.0149(6) 0.0018(6) 0.0036(6) 0.0076(6)
C16 0.0162(9) 0.0216(10) 0.0147(9) -0.0009(7) 0.0019(7) 0.0043(8)
C17 0.0204(9) 0.0208(9) 0.0147(8) 0.0048(8) -0.0022(7) -0.0007(8)
C18 0.0192(10) 0.0314(11) 0.0301(11) 0.0015(9) 0.0029(9) -0.0003(9)
C19 0.0253(13) 0.0388(13) 0.0324(12) 0.0083(10) -0.0051(9) -0.0111(10)
C20 0.0448(14) 0.0247(11) 0.0216(10) 0.0022(9) -0.0072(10) -0.0085(10)
C21 0.0391(13) 0.0255(11) 0.0153(10) -0.0018(8) -0.0027(9) 0.0043(10)
C22 0.0209(11) 0.0254(11) 0.0146(9) 0.0010(8) -0.0002(8) 0.0026(8)
C23 0.0147(9) 0.0223(9) 0.0218(9) 0.0023(7) 0.0003(8) -0.0005(8)
C24 0.0218(10) 0.0257(10) 0.0198(10) -0.0011(8) -0.0019(8) 0.0021(8)
C25 0.0230(11) 0.0211(10) 0.0333(11) -0.0024(8) -0.0019(9) 0.0050(8)
C26 0.0197(11) 0.0259(10) 0.0341(11) 0.0091(9) -0.0074(9) 0.0024(9)
C27 0.0261(11) 0.0349(12) 0.0192(10) 0.0031(8) -0.0019(9) 0.0034(9)
C28 0.0221(10) 0.0262(10) 0.0197(9) -0.0019(8) 0.0000(8) 0.0055(9)
C8 0.0233(10) 0.0253(10) 0.0127(9) -0.0008(8) -0.0010(8) -0.0002(9)
C9 0.0216(10) 0.0315(11) 0.0189(9) -0.0016(8) 0.0040(9) -0.0021(9)
C10 0.0177(10) 0.0271(10) 0.0234(10) -0.0019(8) 0.0001(8) 0.0041(9)
C29 0.0242(11) 0.0141(9) 0.0228(10) 0.0044(8) -0.0011(8) 0.0027(8)
C30 0.0192(10) 0.0225(10) 0.0207(10) 0.0078(8) 0.0016(8) 0.0039(8)
C31 0.0244(10) 0.0206(10) 0.0211(10) 0.0019(8) -0.0056(8) 0.0045(8)
C32 0.0164(10) 0.0235(10) 0.0282(11) 0.0048(9) -0.0036(8) 0.0038(8)
C33 0.0218(10) 0.0193(9) 0.0247(10) 0.0030(8) 0.0025(9) 0.0084(9)
Fe2 0.01390(12) 0.01466(12) 0.01955(13) 0.00215(10) 0.00144(10) 0.00144(10)
C34 0.0171(9) 0.0169(9) 0.0159(8) 0.0047(7) 0.0024(7) 0.0023(7)
C39 0.0183(9) 0.0192(10) 0.0205(10) -0.0027(8) 0.0054(8) 0.0012(8)
N2 0.0160(8) 0.0179(8) 0.0218(8) 0.0000(6) 0.0021(6) -0.0014(6)
C43 0.0200(11) 0.0202(10) 0.0342(12) 0.0067(9) 0.0031(9) -0.0010(8)
C40 0.0159(10) 0.0217(10) 0.0271(11) -0.0019(9) 0.0006(8) 0.0001(8)
C41 0.0219(10) 0.0268(11) 0.0224(10) -0.0024(9) -0.0015(8) -0.0005(8)
C42 0.0226(10) 0.0353(12) 0.0165(9) -0.0027(9) 0.0038(8) -0.0027(10)
C35 0.0152(9) 0.0132(9) 0.0179(9) 0.0047(7) 0.0003(7) 0.0012(7)
C44 0.0153(9) 0.0158(9) 0.0175(9) 0.0027(7) 0.0015(7) -0.0006(7)
O2 0.0187(7) 0.0162(6) 0.0172(6) 0.0001(5) 0.0026(5) -0.0024(6)
C45 0.0183(9) 0.0119(8) 0.0192(9) -0.0019(7) -0.0026(7) -0.0001(7)
C46 0.0180(9) 0.0188(9) 0.0201(9) -0.0028(8) -0.0013(7) -0.0023(8)
C47 0.0196(11) 0.0211(10) 0.0320(11) -0.0049(9) -0.0076(9) 0.0038(8)
C48 0.0327(12) 0.0204(10) 0.0299(12) 0.0044(9) -0.0158(10) 0.0005(9)
C49 0.0345(12) 0.0210(10) 0.0223(10) 0.0050(9) -0.0037(10) -0.0025(9)
C50 0.0178(10) 0.0176(9) 0.0213(9) 0.0008(7) -0.0008(8) -0.0010(8)
C51 0.0128(8) 0.0206(9) 0.0189(9) -0.0012(8) 0.0028(7) 0.0018(8)
C52 0.0151(9) 0.0221(10) 0.0202(10) 0.0004(8) 0.0043(8) 0.0020(8)
C53 0.0166(9) 0.0370(12) 0.0187(9) -0.0015(9) 0.0004(7) 0.0029(9)
C54 0.0199(10) 0.0339(12) 0.0249(11) -0.0124(9) 0.0004(9) -0.0053(9)
C55 0.0294(12) 0.0219(11) 0.0332(12) -0.0059(9) 0.0009(10) -0.0035(9)
C56 0.0276(11) 0.0198(10) 0.0210(10) 0.0019(8) -0.0033(9) 0.0009(8)
C36 0.0187(9) 0.0127(8) 0.0246(9) 0.0040(8) 0.0008(8) -0.0008(8)
C37 0.0154(10) 0.0199(9) 0.0237(10) 0.0074(8) 0.0035(8) 0.0008(8)
C38 0.0182(9) 0.0198(9) 0.0199(9) 0.0032(8) 0.0040(7) 0.0028(8)

loop_
_atom_type_symbol
_atom_type_description
_atom_type_scat_dispersion_real
_atom_type_scat_dispersion_imag
_atom_type_scat_source
C C 0.0033 0.0016 'International Tables Vol C Tables 4.2.6.8 and 6.1.1.4'
H H 0.0000 0.0000 'International Tables Vol C Tables 4.2.6.8 and 6.1.1.4'
N N 0.0061 0.0033 'International Tables Vol C Tables 4.2.6.8 and 6.1.1.4'
O O 0.0106 0.0060 'International Tables Vol C Tables 4.2.6.8 and 6.1.1.4'
Fe Fe 0.3463 0.8444 'International Tables Vol C Tables 4.2.6.8 and 6.1.1.4'

loop_
_geom_angle_atom_site_label_1
_geom_angle_atom_site_label_2
_geom_angle_atom_site_label_3
_geom_angle
C5 C1 C2 108.02(18)
C5 C1 Fe1 69.27(12)
C2 C1 Fe1 69.58(12)
C5 C1 H1 126.5(13)
C2 C1 H1 125.5(13)
Fe1 C1 H1 126.3(12)
C1 C2 C3 107.6(2)
C1 C2 Fe1 69.87(12)
C3 C2 Fe1 69.32(13)
C1 C2 H2 126.7(14)
C3 C2 H2 125.6(14)
Fe1 C2 H2 123.0(14)
C4 C3 C2 108.1(2)
C4 C3 Fe1 69.80(14)
C2 C3 Fe1 69.93(12)
C4 C3 H3 125.1(17)
C2 C3 H3 126.8(17)
Fe1 C3 H3 123.8(16)
C5 C4 C3 108.0(2)
C5 C4 Fe1 69.60(12)
C3 C4 Fe1 69.65(13)
C5 C4 H4 127.7(15)
C3 C4 H4 124.3(15)
Fe1 C4 H4 127.4(15)
C1 C5 C4 108.3(2)
C1 C5 Fe1 70.30(12)
C4 C5 Fe1 69.86(12)
C1 C5 H5 122.5(15)
C4 C5 H5 129.1(15)
Fe1 C5 H5 125.2(15)
C10 Fe1 C5 105.59(10)
C10 Fe1 C3 166.29(10)
C5 Fe1 C3 68.24(10)
C10 Fe1 C6 41.19(8)
C5 Fe1 C6 127.48(9)
C3 Fe1 C6 152.16(9)
C10 Fe1 C4 127.00(10)
C5 Fe1 C4 40.53(9)
C3 Fe1 C4 40.56(10)
C6 Fe1 C4 165.64(9)
C10 Fe1 C8 68.27(8)
C5 Fe1 C8 149.23(9)
C3 Fe1 C8 110.32(9)
C6 Fe1 C8 68.71(8)
C4 Fe1 C8 117.80(8)
C10 Fe1 C9 40.75(8)
C5 Fe1 C9 114.94(10)
C3 Fe1 C9 129.38(9)
C6 Fe1 C9 69.14(8)
C4 Fe1 C9 106.81(9)
C8 Fe1 C9 40.59(8)
C10 Fe1 C2 149.97(9)
C5 Fe1 C2 68.27(10)
C3 Fe1 C2 40.75(9)
C6 Fe1 C2 117.98(8)
C4 Fe1 C2 68.35(10)
C8 Fe1 C2 131.95(9)
C9 Fe1 C2 169.08(9)
C10 Fe1 C7 69.08(8)
C5 Fe1 C7 167.35(8)
C3 Fe1 C7 119.44(9)
C6 Fe1 C7 41.16(7)
C4 Fe1 C7 151.69(9)
C8 Fe1 C7 40.84(8)
C9 Fe1 C7 69.06(8)
C2 Fe1 C7 110.22(9)
C10 Fe1 C1 115.64(8)
C5 Fe1 C1 40.43(9)
C3 Fe1 C1 68.22(8)
C6 Fe1 C1 107.63(8)
C4 Fe1 C1 68.08(8)
C8 Fe1 C1 169.92(9)
C9 Fe1 C1 148.10(9)
C2 Fe1 C1 40.55(9)
C7 Fe1 C1 130.39(8)
C10 C6 C7 107.30(16)
C10 C6 C11 118.49(17)
C7 C6 C11 134.05(17)
C10 C6 Fe1 68.67(11)
C7 C6 Fe1 69.83(11)
C11 C6 Fe1 129.70(13)
N1 C11 C6 115.89(15)
N1 C11 C14 105.71(16)
C6 C11 C14 112.19(16)
N1 C11 H11 109.5(11)
C6 C11 H11 106.8(11)
C14 C11 H11 106.4(11)
C15 N1 C12 111.50(17)
C15 N1 C11 111.04(15)
C12 N1 C11 106.60(15)
N1 C15 H15A 110.4(15)
N1 C15 H15B 111.2(18)
H15A C15 H15B 105(2)
N1 C15 H15C 112.0(14)
H15A C15 H15C 110(2)
H15B C15 H15C 108(2)
N1 C12 C13 105.71(17)
N1 C12 H12A 110.1(14)
C13 C12 H12A 115.8(14)
N1 C12 H12B 107.4(14)
C13 C12 H12B 108.0(14)
H12A C12 H12B 109(2)
C14 C13 C12 100.65(17)
C14 C13 H13A 109.3(16)
C12 C13 H13A 114.9(17)
C14 C13 H13B 114.9(14)
C12 C13 H13B 108.8(14)
H13A C13 H13B 108(2)
C13 C14 C11 103.72(17)
C13 C14 H14A 112.4(15)
C11 C14 H14A 112.6(15)
C13 C14 H14B 108.9(14)
C11 C14 H14B 110.3(13)
H14A C14 H14B 109(2)
C8 C7 C6 106.98(17)
C8 C7 C16 124.27(18)
C6 C7 C16 128.53(18)
C8 C7 Fe1 69.26(11)
C6 C7 Fe1 69.01(11)
C16 C7 Fe1 130.81(14)
C16 O1 H1O 103.0(17)
O1 C16 C7 111.86(16)
O1 C16 C23 106.73(15)
C7 C16 C23 109.81(16)
O1 C16 C17 108.35(16)
C7 C16 C17 110.84(15)
C23 C16 C17 109.15(15)
C22 C17 C18 118.23(19)
C22 C17 C16 123.93(17)
C18 C17 C16 117.84(17)
C19 C18 C17 121.0(2)
C19 C18 H18 119.9(14)
C17 C18 H18 119.0(14)
C20 C19 C18 120.3(2)
C20 C19 H19 119.3(17)
C18 C19 H19 120.2(17)
C21 C20 C19 119.6(2)
C21 C20 H20 118.7(17)
C19 C20 H20 121.7(17)
C20 C21 C22 120.2(2)
C20 C21 H21 121.6(17)
C22 C21 H21 118.2(17)
C17 C22 C21 120.7(2)
C17 C22 H22 119.7(12)
C21 C22 H22 119.6(11)
C28 C23 C24 118.66(18)
C28 C23 C16 121.14(17)
C24 C23 C16 120.18(17)
C23 C24 C25 120.45(19)
C23 C24 H24 119.8(13)
C25 C24 H24 119.7(13)
C26 C25 C24 120.09(19)
C26 C25 H25 119.4(15)
C24 C25 H25 120.5(15)
C27 C26 C25 119.86(19)
C27 C26 H26 118.9(14)
C25 C26 H26 121.2(14)
C26 C27 C28 119.90(19)
C26 C27 H27 122.2(13)
C28 C27 H27 117.9(13)
C27 C28 C23 121.03(19)
C27 C28 H28 119.8(16)
C23 C28 H28 119.1(16)
C9 C8 C7 109.34(18)
C9 C8 Fe1 69.81(11)
C7 C8 Fe1 69.91(11)
C9 C8 H8 126.2(14)
C7 C8 H8 124.4(14)
Fe1 C8 H8 124.0(13)
C10 C9 C8 107.18(18)
C10 C9 Fe1 68.69(11)
C8 C9 Fe1 69.60(12)
C10 C9 H9 125.5(13)
C8 C9 H9 127.1(13)
Fe1 C9 H9 123.1(13)
C9 C10 C6 109.20(18)
C9 C10 Fe1 70.56(12)
C6 C10 Fe1 70.14(11)
C9 C10 H10 128.4(13)
C6 C10 H10 122.4(13)
Fe1 C10 H10 123.1(13)
C33 C29 C30 107.85(19)
C33 C29 Fe2 69.96(11)
C30 C29 Fe2 69.35(11)
C33 C29 H29 125.1(14)
C30 C29 H29 127.1(14)
Fe2 C29 H29 125.3(14)
C31 C30 C29 107.98(19)
C31 C30 Fe2 70.07(11)
C29 C30 Fe2 70.00(11)
C31 C30 H30 125.8(15)
C29 C30 H30 126.2(15)
Fe2 C30 H30 123.5(15)
C30 C31 C32 107.83(18)
C30 C31 Fe2 69.40(11)
C32 C31 Fe2 69.96(12)
C30 C31 H31 127.1(15)
C32 C31 H31 125.0(15)
Fe2 C31 H31 123.5(14)
C33 C32 C31 107.95(19)
C33 C32 Fe2 69.75(12)
C31 C32 Fe2 69.62(11)
C33 C32 H32 128.3(15)
C31 C32 H32 123.7(15)
Fe2 C32 H32 124.0(14)
C29 C33 C32 108.38(19)
C29 C33 Fe2 69.82(11)
C32 C33 Fe2 69.96(11)
C29 C33 H33 124.4(16)
C32 C33 H33 126.7(16)
Fe2 C33 H33 119.9(15)
C38 Fe2 C30 151.36(8)
C38 Fe2 C36 68.07(8)
C30 Fe2 C36 131.28(8)
C38 Fe2 C37 40.42(8)
C30 Fe2 C37 168.01(8)
C36 Fe2 C37 40.51(8)
C38 Fe2 C29 117.13(8)
C30 Fe2 C29 40.65(8)
C36 Fe2 C29 170.38(8)
C37 Fe2 C29 148.53(8)
C38 Fe2 C31 165.92(8)
C30 Fe2 C31 40.53(8)
C36 Fe2 C31 108.89(8)
C37 Fe2 C31 128.48(8)
C29 Fe2 C31 68.11(8)
C38 Fe2 C33 106.99(8)
C30 Fe2 C33 67.98(8)
C36 Fe2 C33 148.27(8)
C37 Fe2 C33 115.12(8)
C29 Fe2 C33 40.21(8)
C31 Fe2 C33 67.90(8)
C38 Fe2 C32 127.38(8)
C30 Fe2 C32 68.04(8)
C36 Fe2 C32 116.30(8)
C37 Fe2 C32 106.31(8)
C29 Fe2 C32 67.83(8)
C31 Fe2 C32 40.43(8)
C33 Fe2 C32 40.29(8)
C38 Fe2 C35 68.55(7)
C30 Fe2 C35 110.71(8)
C36 Fe2 C35 40.83(8)
C37 Fe2 C35 68.61(7)
C29 Fe2 C35 131.70(8)
C31 Fe2 C35 118.83(8)
C33 Fe2 C35 168.89(8)
C32 Fe2 C35 150.45(8)
C38 Fe2 C34 40.77(7)
C30 Fe2 C34 119.39(8)
C36 Fe2 C34 68.49(8)
C37 Fe2 C34 68.49(8)
C29 Fe2 C34 109.62(8)
C31 Fe2 C34 152.35(8)
C33 Fe2 C34 129.29(8)
C32 Fe2 C34 166.45(8)
C35 Fe2 C34 40.86(7)
C38 C34 C35 107.05(16)
C38 C34 C39 119.97(16)
C35 C34 C39 132.37(17)
C38 C34 Fe2 68.51(10)
C35 C34 Fe2 69.39(10)
C39 C34 Fe2 133.71(14)
N2 C39 C34 115.95(16)
N2 C39 C42 104.93(15)
C34 C39 C42 111.84(16)
N2 C39 H39 106.2(13)
C34 C39 H39 109.1(13)
C42 C39 H39 108.4(13)
C43 N2 C40 111.82(16)
C43 N2 C39 113.03(16)
C40 N2 C39 106.50(15)
N2 C43 H43A 115.2(13)
N2 C43 H43B 111.5(12)
H43A C43 H43B 101.9(19)
N2 C43 H43C 106.6(16)
H43A C43 H43C 113(2)
H43B C43 H43C 108.5(19)
N2 C40 C41 104.05(16)
N2 C40 H40A 107.0(13)
C41 C40 H40A 113.3(13)
N2 C40 H40B 107.0(12)
C41 C40 H40B 115.2(12)
H40A C40 H40B 109.7(18)
C40 C41 C42 101.92(17)
C40 C41 H41A 114.3(13)
C42 C41 H41A 111.1(12)
C40 C41 H41B 108.1(13)
C42 C41 H41B 110.9(13)
H41A C41 H41B 110.3(18)
C41 C42 C39 105.69(16)
C41 C42 H42A 108.4(14)
C39 C42 H42A 110.2(13)
C41 C42 H42B 110.2(15)
C39 C42 H42B 111.6(15)
H42A C42 H42B 110.6(19)
C36 C35 C34 107.25(16)
C36 C35 C44 123.38(16)
C34 C35 C44 128.54(17)
C36 C35 Fe2 68.98(10)
C34 C35 Fe2 69.74(10)
C44 C35 Fe2 134.45(13)
O2 C44 C35 112.04(15)
O2 C44 C51 106.42(14)
C35 C44 C51 109.37(15)
O2 C44 C45 110.11(15)
C35 C44 C45 108.30(15)
C51 C44 C45 110.61(15)
C44 O2 H2O 104.8(17)
C50 C45 C46 118.26(18)
C50 C45 C44 122.04(17)
C46 C45 C44 119.62(17)
C47 C46 C45 120.71(19)
C47 C46 H46 119.9(14)
C45 C46 H46 119.4(14)
C48 C47 C46 120.0(2)
C48 C47 H47 118.7(14)
C46 C47 H47 121.3(15)
C47 C48 C49 120.2(2)
C47 C48 H48 121.4(15)
C49 C48 H48 118.4(15)
C50 C49 C48 119.6(2)
C50 C49 H49 120.1(13)
C48 C49 H49 120.3(13)
C49 C50 C45 121.20(19)
C49 C50 H50 118.1(14)
C45 C50 H50 120.6(14)
C56 C51 C52 118.44(18)
C56 C51 C44 122.51(17)
C52 C51 C44 118.99(17)
C51 C52 C53 121.1(2)
C51 C52 H52 118.9(14)
C53 C52 H52 120.0(14)
C54 C53 C52 119.7(2)
C54 C53 H53 120.6(13)
C52 C53 H53 119.6(13)
C55 C54 C53 119.68(19)
C55 C54 H54 118.4(14)
C53 C54 H54 121.8(14)
C54 C55 C56 120.3(2)
C54 C55 H55 117.5(14)
C56 C55 H55 122.1(14)
C51 C56 C55 120.7(2)
C51 C56 H56 117.8(13)
C55 C56 H56 121.4(13)
C37 C36 C35 108.70(17)
C37 C36 Fe2 69.77(11)
C35 C36 Fe2 70.19(10)
C37 C36 H36 125.7(14)
C35 C36 H36 125.5(14)
Fe2 C36 H36 122.7(13)
C38 C37 C36 107.85(17)
C38 C37 Fe2 69.44(11)
C36 C37 Fe2 69.72(11)
C38 C37 H37 126.8(14)
C36 C37 H37 125.4(14)
Fe2 C37 H37 126.3(14)
C37 C38 C34 109.15(17)
C37 C38 Fe2 70.14(11)
C34 C38 Fe2 70.72(10)
C37 C38 H38 126.5(14)
C34 C38 H38 124.2(14)
Fe2 C38 H38 122.5(13)

loop_
_geom_bond_atom_site_label_1
_geom_bond_atom_site_label_2
_geom_bond_distance
C1 C5 1.414(3)
C1 C2 1.422(3)
C1 Fe1 2.0530(19)
C1 H1 0.94(2)
C2 C3 1.424(3)
C2 Fe1 2.049(2)
C2 H2 0.94(2)
C3 C4 1.415(4)
C3 Fe1 2.041(2)
C3 H3 0.89(3)
C4 C5 1.414(3)
C4 Fe1 2.043(2)
C4 H4 0.97(3)
C5 Fe1 2.040(2)
C5 H5 0.95(3)
Fe1 C10 2.022(2)
Fe1 C6 2.0417(18)
Fe1 C8 2.0441(19)
Fe1 C9 2.047(2)
Fe1 C7 2.0527(19)
C6 C10 1.429(3)
C6 C7 1.439(3)
C6 C11 1.511(3)
C11 N1 1.498(2)
C11 C14 1.542(3)
C11 H11 0.96(2)
N1 C15 1.461(3)
N1 C12 1.484(3)
C15 H15A 0.94(3)
C15 H15B 0.91(3)
C15 H15C 0.95(3)
C12 C13 1.523(3)
C12 H12A 0.97(2)
C12 H12B 1.01(3)
C13 C14 1.517(3)
C13 H13A 0.90(3)
C13 H13B 0.94(2)
C14 H14A 0.89(3)
C14 H14B 0.98(2)
C7 C8 1.429(3)
C7 C16 1.530(3)
O1 C16 1.423(2)
O1 H1O 0.84(3)
C16 C23 1.534(3)
C16 C17 1.538(3)
C17 C22 1.382(3)
C17 C18 1.396(3)
C18 C19 1.383(3)
C18 H18 0.93(2)
C19 C20 1.381(4)
C19 H19 0.89(3)
C20 C21 1.376(4)
C20 H20 0.96(3)
C21 C22 1.402(3)
C21 H21 0.89(3)
C22 H22 0.96(2)
C23 C28 1.387(3)
C23 C24 1.388(3)
C24 C25 1.390(3)
C24 H24 0.87(2)
C25 C26 1.382(3)
C25 H25 0.93(2)
C26 C27 1.380(3)
C26 H26 0.93(2)
C27 C28 1.383(3)
C27 H27 0.96(2)
C28 H28 0.90(2)
C8 C9 1.419(3)
C8 H8 0.91(2)
C9 C10 1.417(3)
C9 H9 0.95(2)
C10 H10 0.95(2)
C29 C33 1.412(3)
C29 C30 1.423(3)
C29 Fe2 2.0529(19)
C29 H29 0.93(2)
C30 C31 1.419(3)
C30 Fe2 2.044(2)
C30 H30 0.89(2)
C31 C32 1.420(3)
C31 Fe2 2.053(2)
C31 H31 0.91(2)
C32 C33 1.416(3)
C32 Fe2 2.058(2)
C32 H32 0.93(2)
C33 Fe2 2.0548(19)
C33 H33 0.90(3)
Fe2 C38 2.0376(19)
Fe2 C36 2.0461(18)
Fe2 C37 2.0469(19)
Fe2 C35 2.0623(18)
Fe2 C34 2.0670(19)
C34 C38 1.430(3)
C34 C35 1.442(3)
C34 C39 1.508(3)
C39 N2 1.483(2)
C39 C42 1.553(3)
C39 H39 0.97(2)
N2 C43 1.462(3)
N2 C40 1.472(3)
C43 H43A 0.99(2)
C43 H43B 0.97(2)
C43 H43C 0.96(3)
C40 C41 1.512(3)
C40 H40A 1.04(2)
C40 H40B 1.01(2)
C41 C42 1.535(3)
C41 H41A 0.98(2)
C41 H41B 0.97(2)
C42 H42A 0.95(2)
C42 H42B 0.94(2)
C35 C36 1.433(3)
C35 C44 1.534(3)
C44 O2 1.427(2)
C44 C51 1.535(3)
C44 C45 1.536(3)
O2 H2O 0.76(2)
C45 C50 1.390(3)
C45 C46 1.395(3)
C46 C47 1.388(3)
C46 H46 0.94(2)
C47 C48 1.377(3)
C47 H47 0.94(3)
C48 C49 1.385(3)
C48 H48 0.95(3)
C49 C50 1.383(3)
C49 H49 0.91(2)
C50 H50 0.88(2)
C51 C56 1.384(3)
C51 C52 1.387(3)
C52 C53 1.389(3)
C52 H52 0.91(2)
C53 C54 1.386(3)
C53 H53 0.92(2)
C54 C55 1.376(3)
C54 H54 0.93(2)
C55 C56 1.393(3)
C55 H55 0.97(2)
C56 H56 0.94(2)
C36 C37 1.417(3)
C36 H36 0.93(2)
C37 C38 1.411(3)
C37 H37 0.94(2)
C38 H38 0.93(2)

loop_
_geom_hbond_atom_site_label_D
_geom_hbond_atom_site_label_H
_geom_hbond_atom_site_label_A
_geom_hbond_distance_DH
_geom_hbond_distance_HA
_geom_hbond_distance_DA
_geom_hbond_angle_DHA
O1 H1O N1 0.84(3) 1.83(3) 2.672(2) 174(3)
O2 H2O N2 0.76(2) 1.96(2) 2.714(2) 171(2)

loop_
_geom_torsion_atom_site_label_1
_geom_torsion_atom_site_label_2
_geom_torsion_atom_site_label_3
_geom_torsion_atom_site_label_4
_geom_torsion
C5 C1 C2 C3 0.5(2)
Fe1 C1 C2 C3 59.30(14)
C5 C1 C2 Fe1 -58.78(14)
C1 C2 C3 C4 -0.1(2)
Fe1 C2 C3 C4 59.59(16)
C1 C2 C3 Fe1 -59.65(14)
C2 C3 C4 C5 -0.4(3)
Fe1 C3 C4 C5 59.26(16)
C2 C3 C4 Fe1 -59.67(15)
C2 C1 C5 C4 -0.8(2)
Fe1 C1 C5 C4 -59.75(15)
C2 C1 C5 Fe1 58.97(14)
C3 C4 C5 C1 0.7(3)
Fe1 C4 C5 C1 60.02(15)
C3 C4 C5 Fe1 -59.28(16)
C1 C5 Fe1 C10 111.43(14)
C4 C5 Fe1 C10 -129.43(15)
C1 C5 Fe1 C3 -81.51(15)
C4 C5 Fe1 C3 37.63(15)
C1 C5 Fe1 C6 71.84(16)
C4 C5 Fe1 C6 -169.02(14)
C1 C5 Fe1 C4 -119.1(2)
C1 C5 Fe1 C8 -174.98(15)
C4 C5 Fe1 C8 -55.8(3)
C1 C5 Fe1 C9 153.89(13)
C4 C5 Fe1 C9 -86.96(17)
C1 C5 Fe1 C2 -37.48(12)
C4 C5 Fe1 C2 81.66(16)
C1 C5 Fe1 C7 48.1(5)
C4 C5 Fe1 C7 167.3(4)
C4 C5 Fe1 C1 119.1(2)
C4 C3 Fe1 C10 27.9(4)
C2 C3 Fe1 C10 147.0(3)
C4 C3 Fe1 C5 -37.61(14)
C2 C3 Fe1 C5 81.53(14)
C4 C3 Fe1 C6 -167.95(15)
C2 C3 Fe1 C6 -48.8(2)
C2 C3 Fe1 C4 119.1(2)
C4 C3 Fe1 C8 109.39(14)
C2 C3 Fe1 C8 -131.47(14)
C4 C3 Fe1 C9 67.44(17)
C2 C3 Fe1 C9 -173.42(13)
C4 C3 Fe1 C2 -119.1(2)
C4 C3 Fe1 C7 153.55(12)
C2 C3 Fe1 C7 -87.31(15)
C4 C3 Fe1 C1 -81.30(14)
C2 C3 Fe1 C1 37.84(14)
C5 C4 Fe1 C10 68.69(17)
C3 C4 Fe1 C10 -172.02(13)
C3 C4 Fe1 C5 119.3(2)
C5 C4 Fe1 C3 -119.3(2)
C5 C4 Fe1 C6 37.6(4)
C3 C4 Fe1 C6 156.8(3)
C5 C4 Fe1 C8 151.41(14)
C3 C4 Fe1 C8 -89.30(15)
C5 C4 Fe1 C9 108.93(15)
C3 C4 Fe1 C9 -131.78(14)
C5 C4 Fe1 C2 -81.45(15)
C3 C4 Fe1 C2 37.84(13)
C5 C4 Fe1 C7 -174.16(17)
C3 C4 Fe1 C7 -54.9(2)
C5 C4 Fe1 C1 -37.63(14)
C3 C4 Fe1 C1 81.66(15)
C1 C2 Fe1 C10 -46.2(2)
C3 C2 Fe1 C10 -165.05(17)
C1 C2 Fe1 C5 37.37(12)
C3 C2 Fe1 C5 -81.44(15)
C1 C2 Fe1 C3 118.81(19)
C1 C2 Fe1 C6 -84.63(14)
C3 C2 Fe1 C6 156.55(13)
C1 C2 Fe1 C4 81.15(14)
C3 C2 Fe1 C4 -37.66(14)
C1 C2 Fe1 C8 -170.32(12)
C3 C2 Fe1 C8 70.87(17)
C1 C2 Fe1 C9 146.7(4)
C3 C2 Fe1 C9 27.9(5)
C1 C2 Fe1 C7 -129.17(12)
C3 C2 Fe1 C7 112.02(14)
C3 C2 Fe1 C1 -118.81(19)
C5 C1 Fe1 C10 -84.04(15)
C2 C1 Fe1 C10 156.36(13)
C2 C1 Fe1 C5 -119.59(18)
C5 C1 Fe1 C3 81.57(15)
C2 C1 Fe1 C3 -38.02(14)
C5 C1 Fe1 C6 -127.71(14)
C2 C1 Fe1 C6 112.70(13)
C5 C1 Fe1 C4 37.72(15)
C2 C1 Fe1 C4 -81.87(15)
C5 C1 Fe1 C8 165.2(4)
C2 C1 Fe1 C8 45.6(5)
C5 C1 Fe1 C9 -49.0(2)
C2 C1 Fe1 C9 -168.64(16)
C5 C1 Fe1 C2 119.59(18)
C5 C1 Fe1 C7 -167.64(13)
C2 C1 Fe1 C7 72.77(15)
C5 Fe1 C6 C10 68.78(15)
C3 Fe1 C6 C10 -174.37(17)
C4 Fe1 C6 C10 38.8(4)
C8 Fe1 C6 C10 -80.91(12)
C9 Fe1 C6 C10 -37.27(12)
C2 Fe1 C6 C10 151.83(12)
C7 Fe1 C6 C10 -118.91(16)
C1 Fe1 C6 C10 109.06(13)
C10 Fe1 C6 C7 118.91(16)
C5 Fe1 C6 C7 -172.31(13)
C3 Fe1 C6 C7 -55.5(2)
C4 Fe1 C6 C7 157.7(3)
C8 Fe1 C6 C7 38.00(11)
C9 Fe1 C6 C7 81.64(12)
C2 Fe1 C6 C7 -89.25(13)
C1 Fe1 C6 C7 -132.03(12)
C10 Fe1 C6 C11 -110.0(2)
C5 Fe1 C6 C11 -41.2(2)
C3 Fe1 C6 C11 75.7(2)
C4 Fe1 C6 C11 -71.1(4)
C8 Fe1 C6 C11 169.13(19)
C9 Fe1 C6 C11 -147.24(19)
C2 Fe1 C6 C11 41.9(2)
C7 Fe1 C6 C11 131.1(2)
C1 Fe1 C6 C11 -0.91(19)
C10 C6 C11 N1 -166.36(16)
C7 C6 C11 N1 19.0(3)
Fe1 C6 C11 N1 -81.4(2)
C10 C6 C11 C14 72.1(2)
C7 C6 C11 C14 -102.6(2)
Fe1 C6 C11 C14 157.11(15)
C6 C11 N1 C15 112.77(19)
C14 C11 N1 C15 -122.31(18)
C6 C11 N1 C12 -125.60(17)
C14 C11 N1 C12 -0.7(2)
C15 N1 C12 C13 96.6(2)
C11 N1 C12 C13 -24.8(2)
N1 C12 C13 C14 40.2(2)
C12 C13 C14 C11 -39.6(2)
N1 C11 C14 C13 25.7(2)
C6 C11 C14 C13 152.91(17)
C10 C6 C7 C8 -0.4(2)
C11 C6 C7 C8 174.67(19)
Fe1 C6 C7 C8 -59.08(13)
C10 C6 C7 C16 -175.24(19)
C11 C6 C7 C16 -0.1(3)
Fe1 C6 C7 C16 126.1(2)
C10 C6 C7 Fe1 58.65(13)
C11 C6 C7 Fe1 -126.2(2)
C10 Fe1 C7 C8 80.57(13)
C5 Fe1 C7 C8 147.7(4)
C3 Fe1 C7 C8 -87.53(14)
C6 Fe1 C7 C8 118.68(16)
C4 Fe1 C7 C8 -49.9(2)
C9 Fe1 C7 C8 36.80(12)
C2 Fe1 C7 C8 -131.55(13)
C1 Fe1 C7 C8 -172.98(12)
C10 Fe1 C7 C6 -38.10(11)
C5 Fe1 C7 C6 29.0(5)
C3 Fe1 C7 C6 153.79(12)
C4 Fe1 C7 C6 -168.57(18)
C8 Fe1 C7 C6 -118.68(16)
C9 Fe1 C7 C6 -81.87(12)
C2 Fe1 C7 C6 109.78(12)
C1 Fe1 C7 C6 68.34(14)
C10 Fe1 C7 C16 -161.5(2)
C5 Fe1 C7 C16 -94.4(5)
C3 Fe1 C7 C16 30.4(2)
C6 Fe1 C7 C16 -123.4(2)
C4 Fe1 C7 C16 68.0(3)
C8 Fe1 C7 C16 117.9(2)
C9 Fe1 C7 C16 154.7(2)
C2 Fe1 C7 C16 -13.6(2)
C1 Fe1 C7 C16 -55.0(2)
C8 C7 C16 O1 139.21(18)
C6 C7 C16 O1 -46.8(3)
Fe1 C7 C16 O1 47.9(2)
C8 C7 C16 C23 20.9(3)
C6 C7 C16 C23 -165.10(17)
Fe1 C7 C16 C23 -70.4(2)
C8 C7 C16 C17 -99.8(2)
C6 C7 C16 C17 74.2(2)
Fe1 C7 C16 C17 168.97(13)
O1 C16 C17 C22 125.16(19)
C7 C16 C17 C22 2.1(3)
C23 C16 C17 C22 -118.98(19)
O1 C16 C17 C18 -54.3(2)
C7 C16 C17 C18 -177.38(17)
C23 C16 C17 C18 61.6(2)
C22 C17 C18 C19 -1.6(3)
C16 C17 C18 C19 177.93(18)
C17 C18 C19 C20 -0.5(3)
C18 C19 C20 C21 1.7(3)
C19 C20 C21 C22 -0.8(3)
C18 C17 C22 C21 2.5(3)
C16 C17 C22 C21 -176.95(17)
C20 C21 C22 C17 -1.4(3)
O1 C16 C23 C28 155.96(18)
C7 C16 C23 C28 -82.6(2)
C17 C16 C23 C28 39.1(2)
O1 C16 C23 C24 -25.2(2)
C7 C16 C23 C24 96.2(2)
C17 C16 C23 C24 -142.09(18)
C28 C23 C24 C25 1.1(3)
C16 C23 C24 C25 -177.74(19)
C23 C24 C25 C26 -0.3(3)
C24 C25 C26 C27 -0.3(3)
C25 C26 C27 C28 0.1(3)
C26 C27 C28 C23 0.7(3)
C24 C23 C28 C27 -1.3(3)
C16 C23 C28 C27 177.52(19)
C6 C7 C8 C9 0.1(2)
C16 C7 C8 C9 175.21(18)
Fe1 C7 C8 C9 -58.81(14)
C6 C7 C8 Fe1 58.93(12)
C16 C7 C8 Fe1 -125.99(19)
C10 Fe1 C8 C9 37.96(12)
C5 Fe1 C8 C9 -46.1(2)
C3 Fe1 C8 C9 -127.42(14)
C6 Fe1 C8 C9 82.39(13)
C4 Fe1 C8 C9 -83.52(15)
C2 Fe1 C8 C9 -168.54(13)
C7 Fe1 C8 C9 120.68(17)
C1 Fe1 C8 C9 152.8(4)
C10 Fe1 C8 C7 -82.72(13)
C5 Fe1 C8 C7 -166.77(17)
C3 Fe1 C8 C7 111.90(13)
C6 Fe1 C8 C7 -38.30(11)
C4 Fe1 C8 C7 155.79(13)
C9 Fe1 C8 C7 -120.68(17)
C2 Fe1 C8 C7 70.78(16)
C1 Fe1 C8 C7 32.1(5)
C7 C8 C9 C10 0.2(2)
Fe1 C8 C9 C10 -58.62(14)
C7 C8 C9 Fe1 58.87(14)
C5 Fe1 C9 C10 -85.09(14)
C3 Fe1 C9 C10 -166.62(13)
C6 Fe1 C9 C10 37.66(12)
C4 Fe1 C9 C10 -127.77(13)
C8 Fe1 C9 C10 118.90(18)
C2 Fe1 C9 C10 170.1(4)
C7 Fe1 C9 C10 81.87(13)
C1 Fe1 C9 C10 -52.4(2)
C10 Fe1 C9 C8 -118.90(18)
C5 Fe1 C9 C8 156.02(13)
C3 Fe1 C9 C8 74.48(16)
C6 Fe1 C9 C8 -81.23(13)
C4 Fe1 C9 C8 113.33(13)
C2 Fe1 C9 C8 51.2(5)
C7 Fe1 C9 C8 -37.02(12)
C1 Fe1 C9 C8 -171.29(14)
C8 C9 C10 C6 -0.5(2)
Fe1 C9 C10 C6 -59.72(14)
C8 C9 C10 Fe1 59.19(14)
C7 C6 C10 C9 0.6(2)
C11 C6 C10 C9 -175.40(16)
Fe1 C6 C10 C9 59.97(14)
C7 C6 C10 Fe1 -59.38(13)
C11 C6 C10 Fe1 124.63(16)
C5 Fe1 C10 C9 110.29(13)
C3 Fe1 C10 C9 49.0(4)
C6 Fe1 C10 C9 -119.88(17)
C4 Fe1 C10 C9 71.35(15)
C8 Fe1 C10 C9 -37.82(13)
C2 Fe1 C10 C9 -176.28(17)
C7 Fe1 C10 C9 -81.80(13)
C1 Fe1 C10 C9 152.33(12)
C5 Fe1 C10 C6 -129.83(12)
C3 Fe1 C10 C6 168.9(3)
C4 Fe1 C10 C6 -168.77(11)
C8 Fe1 C10 C6 82.06(12)
C9 Fe1 C10 C6 119.88(17)
C2 Fe1 C10 C6 -56.4(2)
C7 Fe1 C10 C6 38.08(11)
C1 Fe1 C10 C6 -87.79(13)
C33 C29 C30 C31 0.4(2)
Fe2 C29 C30 C31 60.03(13)
C33 C29 C30 Fe2 -59.60(13)
C29 C30 C31 C32 -0.4(2)
Fe2 C30 C31 C32 59.63(14)
C29 C30 C31 Fe2 -59.99(13)
C30 C31 C32 C33 0.1(2)
Fe2 C31 C32 C33 59.43(14)
C30 C31 C32 Fe2 -59.28(13)
C30 C29 C33 C32 -0.3(2)
Fe2 C29 C33 C32 -59.56(14)
C30 C29 C33 Fe2 59.22(13)
C31 C32 C33 C29 0.1(2)
Fe2 C32 C33 C29 59.47(13)
C31 C32 C33 Fe2 -59.35(14)
C31 C30 Fe2 C38 -166.53(15)
C29 C30 Fe2 C38 -47.8(2)
C31 C30 Fe2 C36 68.68(15)
C29 C30 Fe2 C36 -172.54(12)
C31 C30 Fe2 C37 26.1(4)
C29 C30 Fe2 C37 144.9(4)
C31 C30 Fe2 C29 -118.78(17)
C29 C30 Fe2 C31 118.78(17)
C31 C30 Fe2 C33 -81.29(13)
C29 C30 Fe2 C33 37.49(12)
C31 C30 Fe2 C32 -37.69(12)
C29 C30 Fe2 C32 81.10(13)
C31 C30 Fe2 C35 110.56(12)
C29 C30 Fe2 C35 -130.66(12)
C31 C30 Fe2 C34 154.91(11)
C29 C30 Fe2 C34 -86.30(13)
C33 C29 Fe2 C38 -84.41(13)
C30 C29 Fe2 C38 156.51(12)
C33 C29 Fe2 C30 119.08(17)
C33 C29 Fe2 C36 154.8(5)
C30 C29 Fe2 C36 35.7(6)
C33 C29 Fe2 C37 -47.7(2)
C30 C29 Fe2 C37 -166.77(15)
C33 C29 Fe2 C31 81.22(13)
C30 C29 Fe2 C31 -37.87(12)
C30 C29 Fe2 C33 -119.08(17)
C33 C29 Fe2 C32 37.45(12)
C30 C29 Fe2 C32 -81.63(13)
C33 C29 Fe2 C35 -169.03(12)
C30 C29 Fe2 C35 71.88(15)
C33 C29 Fe2 C34 -128.30(12)
C30 C29 Fe2 C34 112.62(12)
C30 C31 Fe2 C38 152.7(3)
C32 C31 Fe2 C38 33.6(4)
C32 C31 Fe2 C30 -119.04(17)
C30 C31 Fe2 C36 -132.27(12)
C32 C31 Fe2 C36 108.69(13)
C30 C31 Fe2 C37 -173.29(12)
C32 C31 Fe2 C37 67.67(15)
C30 C31 Fe2 C29 37.97(12)
C32 C31 Fe2 C29 -81.07(13)
C30 C31 Fe2 C33 81.50(13)
C32 C31 Fe2 C33 -37.54(13)
C30 C31 Fe2 C32 119.04(17)
C30 C31 Fe2 C35 -88.70(13)
C32 C31 Fe2 C35 152.26(12)
C30 C31 Fe2 C34 -52.8(2)
C32 C31 Fe2 C34 -171.79(16)
C29 C33 Fe2 C38 112.15(12)
C32 C33 Fe2 C38 -128.41(13)
C29 C33 Fe2 C30 -37.88(12)
C32 C33 Fe2 C30 81.56(13)
C29 C33 Fe2 C36 -172.22(14)
C32 C33 Fe2 C36 -52.8(2)
C29 C33 Fe2 C37 154.77(12)
C32 C33 Fe2 C37 -85.79(14)
C32 C33 Fe2 C29 119.44(17)
C29 C33 Fe2 C31 -81.77(13)
C32 C33 Fe2 C31 37.67(12)
C29 C33 Fe2 C32 -119.44(17)
C29 C33 Fe2 C35 47.5(5)
C32 C33 Fe2 C35 166.9(4)
C29 C33 Fe2 C34 72.79(15)
C32 C33 Fe2 C34 -167.77(12)
C33 C32 Fe2 C38 70.58(15)
C31 C32 Fe2 C38 -170.24(12)
C33 C32 Fe2 C30 -81.40(13)
C31 C32 Fe2 C30 37.78(12)
C33 C32 Fe2 C36 152.15(12)
C31 C32 Fe2 C36 -88.67(13)
C33 C32 Fe2 C37 109.80(13)
C31 C32 Fe2 C37 -131.02(12)
C33 C32 Fe2 C29 -37.38(12)
C31 C32 Fe2 C29 81.80(13)
C33 C32 Fe2 C31 -119.18(18)
C31 C32 Fe2 C33 119.18(18)
C33 C32 Fe2 C35 -174.94(14)
C31 C32 Fe2 C35 -55.8(2)
C33 C32 Fe2 C34 44.4(4)
C31 C32 Fe2 C34 163.6(3)
C30 Fe2 C34 C38 152.78(12)
C36 Fe2 C34 C38 -80.93(12)
C37 Fe2 C34 C38 -37.25(11)
C29 Fe2 C34 C38 109.14(12)
C31 Fe2 C34 C38 -170.80(16)
C33 Fe2 C34 C38 68.24(14)
C32 Fe2 C34 C38 32.5(4)
C35 Fe2 C34 C38 -118.99(16)
C38 Fe2 C34 C35 118.99(16)
C30 Fe2 C34 C35 -88.23(12)
C36 Fe2 C34 C35 38.05(11)
C37 Fe2 C34 C35 81.74(12)
C29 Fe2 C34 C35 -131.87(11)
C31 Fe2 C34 C35 -51.8(2)
C33 Fe2 C34 C35 -172.77(11)
C32 Fe2 C34 C35 151.5(3)
C38 Fe2 C34 C39 -111.5(2)
C30 Fe2 C34 C39 41.3(2)
C36 Fe2 C34 C39 167.6(2)
C37 Fe2 C34 C39 -148.7(2)
C29 Fe2 C34 C39 -2.3(2)
C31 Fe2 C34 C39 77.7(3)
C33 Fe2 C34 C39 -43.2(2)
C32 Fe2 C34 C39 -79.0(4)
C35 Fe2 C34 C39 129.5(2)
C38 C34 C39 N2 -159.95(17)
C35 C34 C39 N2 30.4(3)
Fe2 C34 C39 N2 -71.9(2)
C38 C34 C39 C42 79.8(2)
C35 C34 C39 C42 -89.8(2)
Fe2 C34 C39 C42 167.86(14)
C34 C39 N2 C43 91.1(2)
C42 C39 N2 C43 -144.94(17)
C34 C39 N2 C40 -145.69(17)
C42 C39 N2 C40 -21.77(19)
C43 N2 C40 C41 163.36(17)
C39 N2 C40 C41 39.43(19)
N2 C40 C41 C42 -40.12(19)
C40 C41 C42 C39 26.4(2)
N2 C39 C42 C41 -3.6(2)
C34 C39 C42 C41 122.93(18)
C38 C34 C35 C36 -0.7(2)
C39 C34 C35 C36 169.98(19)
Fe2 C34 C35 C36 -59.01(12)
C38 C34 C35 C44 -170.33(17)
C39 C34 C35 C44 0.3(3)
Fe2 C34 C35 C44 131.32(19)
C38 C34 C35 Fe2 58.35(12)
C39 C34 C35 Fe2 -131.0(2)
C38 Fe2 C35 C36 80.85(12)
C30 Fe2 C35 C36 -129.88(12)
C37 Fe2 C35 C36 37.28(11)
C29 Fe2 C35 C36 -171.32(12)
C31 Fe2 C35 C36 -85.89(13)
C33 Fe2 C35 C36 149.1(4)
C32 Fe2 C35 C36 -48.2(2)
C34 Fe2 C35 C36 118.71(15)
C38 Fe2 C35 C34 -37.86(11)
C30 Fe2 C35 C34 111.41(11)
C36 Fe2 C35 C34 -118.71(15)
C37 Fe2 C35 C34 -81.43(11)
C29 Fe2 C35 C34 69.97(14)
C31 Fe2 C35 C34 155.40(11)
C33 Fe2 C35 C34 30.4(4)
C32 Fe2 C35 C34 -166.88(15)
C38 Fe2 C35 C44 -162.5(2)
C30 Fe2 C35 C44 -13.2(2)
C36 Fe2 C35 C44 116.7(2)
C37 Fe2 C35 C44 153.9(2)
C29 Fe2 C35 C44 -54.7(2)
C31 Fe2 C35 C44 30.8(2)
C33 Fe2 C35 C44 -94.3(4)
C32 Fe2 C35 C44 68.5(3)
C34 Fe2 C35 C44 -124.6(2)
C36 C35 C44 O2 140.84(17)
C34 C35 C44 O2 -51.0(2)
Fe2 C35 C44 O2 48.3(2)
C36 C35 C44 C51 23.1(2)
C34 C35 C44 C51 -168.73(17)
Fe2 C35 C44 C51 -69.5(2)
C36 C35 C44 C45 -97.5(2)
C34 C35 C44 C45 70.7(2)
Fe2 C35 C44 C45 169.93(14)
O2 C44 C45 C50 149.26(17)
C35 C44 C45 C50 26.4(2)
C51 C44 C45 C50 -93.4(2)
O2 C44 C45 C46 -34.1(2)
C35 C44 C45 C46 -156.88(16)
C51 C44 C45 C46 83.3(2)
C50 C45 C46 C47 0.4(3)
C44 C45 C46 C47 -176.41(17)
C45 C46 C47 C48 -0.3(3)
C46 C47 C48 C49 -0.1(3)
C47 C48 C49 C50 0.3(3)
C48 C49 C50 C45 -0.1(3)
C46 C45 C50 C49 -0.2(3)
C44 C45 C50 C49 176.52(17)
O2 C44 C51 C56 134.73(18)
C35 C44 C51 C56 -104.1(2)
C45 C44 C51 C56 15.1(2)
O2 C44 C51 C52 -48.0(2)
C35 C44 C51 C52 73.2(2)
C45 C44 C51 C52 -167.62(16)
C56 C51 C52 C53 2.7(3)
C44 C51 C52 C53 -174.62(17)
C51 C52 C53 C54 -2.3(3)
C52 C53 C54 C55 0.3(3)
C53 C54 C55 C56 1.1(3)
C52 C51 C56 C55 -1.3(3)
C44 C51 C56 C55 175.92(19)
C54 C55 C56 C51 -0.5(3)
C34 C35 C36 C37 0.1(2)
C44 C35 C36 C37 170.48(16)
Fe2 C35 C36 C37 -59.34(13)
C34 C35 C36 Fe2 59.49(12)
C44 C35 C36 Fe2 -130.18(17)
C38 Fe2 C36 C37 37.60(12)
C30 Fe2 C36 C37 -167.50(12)
C29 Fe2 C36 C37 162.1(5)
C31 Fe2 C36 C37 -127.72(12)
C33 Fe2 C36 C37 -49.4(2)
C32 Fe2 C36 C37 -84.47(13)
C35 Fe2 C36 C37 119.73(16)
C34 Fe2 C36 C37 81.65(12)
C38 Fe2 C36 C35 -82.13(12)
C30 Fe2 C36 C35 72.76(15)
C37 Fe2 C36 C35 -119.73(16)
C29 Fe2 C36 C35 42.4(5)
C31 Fe2 C36 C35 112.54(12)
C33 Fe2 C36 C35 -169.14(14)
C32 Fe2 C36 C35 155.80(11)
C34 Fe2 C36 C35 -38.08(11)
C35 C36 C37 C38 0.4(2)
Fe2 C36 C37 C38 -59.17(13)
C35 C36 C37 Fe2 59.60(13)
C30 Fe2 C37 C38 170.7(4)
C36 Fe2 C37 C38 119.19(17)
C29 Fe2 C37 C38 -55.2(2)
C31 Fe2 C37 C38 -167.88(12)
C33 Fe2 C37 C38 -86.98(13)
C32 Fe2 C37 C38 -129.20(12)
C35 Fe2 C37 C38 81.62(12)
C34 Fe2 C37 C38 37.56(11)
C38 Fe2 C37 C36 -119.19(17)
C30 Fe2 C37 C36 51.5(4)
C29 Fe2 C37 C36 -174.35(15)
C31 Fe2 C37 C36 72.93(15)
C33 Fe2 C37 C36 153.83(12)
C32 Fe2 C37 C36 111.61(13)
C35 Fe2 C37 C36 -37.57(12)
C34 Fe2 C37 C36 -81.63(12)
C36 C37 C38 C34 -0.8(2)
Fe2 C37 C38 C34 -60.20(13)
C36 C37 C38 Fe2 59.35(13)
C35 C34 C38 C37 0.9(2)
C39 C34 C38 C37 -171.09(17)
Fe2 C34 C38 C37 59.84(13)
C35 C34 C38 Fe2 -58.91(12)
C39 C34 C38 Fe2 129.07(17)
C30 Fe2 C38 C37 -175.97(16)
C36 Fe2 C38 C37 -37.68(12)
C29 Fe2 C38 C37 151.22(12)
C31 Fe2 C38 C37 42.5(4)
C33 Fe2 C38 C37 109.01(12)
C32 Fe2 C38 C37 69.39(14)
C35 Fe2 C38 C37 -81.78(12)
C34 Fe2 C38 C37 -119.72(16)
C30 Fe2 C38 C34 -56.3(2)
C36 Fe2 C38 C34 82.04(12)
C37 Fe2 C38 C34 119.72(16)
C29 Fe2 C38 C34 -89.06(13)
C31 Fe2 C38 C34 162.2(3)
C33 Fe2 C38 C34 -131.27(12)
C32 Fe2 C38 C34 -170.89(11)
C35 Fe2 C38 C34 37.94(11)
